data_1547879
loop_
_publ_author_name
'Babel, Lucille'
'Gu\'en\'ee, Laure'
'Besnard, C\'eline'
'Eliseeva, Svetlana V.'
'Petoud, St\'ephane'
'Piguet, Claude'

_publ_section_title
;
 Cooperative loading of multisite receptors with lanthanide containers: an
 approach for organized luminescent metallopolymers.
;
_journal_issue 2
_journal_name_full 'Chemical science'
_journal_page_first 325
_journal_page_last 335
_journal_paper_doi 10.1039/c7sc03710d
_journal_volume 9
_journal_year 2018
_chemical_formula_moiety 'C71 H44 Eu F24 N5 O6, C H2 Cl2'
_chemical_formula_sum 'C72 H46 Cl2 Eu F24 N5 O6'
_chemical_formula_weight 1756.00
_space_group_crystal_system monoclinic
_space_group_IT_number 14
_space_group_name_Hall '-P 2yn'
_space_group_name_H-M_alt 'P 1 21/n 1'
_symmetry_space_group_name_Hall '-P 2yn'
_symmetry_space_group_name_H-M 'P 1 21/n 1'
_atom_sites_solution_hydrogens geom
_atom_sites_solution_primary direct
_atom_sites_solution_secondary difmap
_audit_creation_method SHELXL-2013
_audit_update_record
;
2017-05-23 deposited with the CCDC.
2017-10-17 downloaded from the CCDC.
;
_cell_angle_alpha 90
_cell_angle_beta 90.402(2)
_cell_angle_gamma 90
_cell_formula_units_Z 4
_cell_length_a 13.7492(4)
_cell_length_b 20.1925(3)
_cell_length_c 25.8290(6)
_cell_measurement_reflns_used 6285
_cell_measurement_temperature 180(2)
_cell_measurement_theta_max 73.1950
_cell_measurement_theta_min 3.3890
_cell_volume 7170.7(3)
_computing_cell_refinement
;
CrysAlisPro, Agilent Technologies,
Version 1.171.37.35 (release 13-08-2014 CrysAlis171 .NET)
(compiled Aug 13 2014,18:06:01)
;
_computing_data_collection
;
CrysAlisPro, Agilent Technologies,
Version 1.171.37.35 (release 13-08-2014 CrysAlis171 .NET)
(compiled Aug 13 2014,18:06:01)
;
_computing_data_reduction
;
CrysAlisPro, Agilent Technologies,
Version 1.171.37.35 (release 13-08-2014 CrysAlis171 .NET)
(compiled Aug 13 2014,18:06:01)
;
_computing_molecular_graphics 'Ortep 3 (Farrugia, 1997)'
_computing_publication_material ShelX_Acta
_computing_structure_refinement 'SHELXL-2013 (Sheldrick, 2013)'
_computing_structure_solution 'SIR 97 (Altomare, 1999)'
_diffrn_ambient_environment N~2~
_diffrn_ambient_temperature 180(2)
_diffrn_detector 'CCD plate'
_diffrn_detector_area_resol_mean 10.4679
_diffrn_detector_type Atlas
_diffrn_measured_fraction_theta_full 0.999
_diffrn_measured_fraction_theta_max 0.974
_diffrn_measurement_device 'four-circle diffractometer'
_diffrn_measurement_device_type 'SuperNova, Dual, Cu at zero, Atlas'
_diffrn_measurement_method '\w scans'
_diffrn_radiation_monochromator mirror
_diffrn_radiation_probe x-ray
_diffrn_radiation_type 'Cu K\a'
_diffrn_radiation_wavelength 1.54184
_diffrn_reflns_av_R_equivalents 0.0625
_diffrn_reflns_av_unetI/netI 0.1082
_diffrn_reflns_Laue_measured_fraction_full 0.999
_diffrn_reflns_Laue_measured_fraction_max 0.974
_diffrn_reflns_limit_h_max 16
_diffrn_reflns_limit_h_min -16
_diffrn_reflns_limit_k_max 14
_diffrn_reflns_limit_k_min -24
_diffrn_reflns_limit_l_max 30
_diffrn_reflns_limit_l_min -31
_diffrn_reflns_number 26328
_diffrn_reflns_point_group_measured_fraction_full 0.999
_diffrn_reflns_point_group_measured_fraction_max 0.974
_diffrn_reflns_theta_full 67.500
_diffrn_reflns_theta_max 73.664
_diffrn_reflns_theta_min 3.422
_diffrn_source 'sealed X-ray tube'
_diffrn_source_type 'SuperNova (Cu) X-ray Source'
_exptl_absorpt_coefficient_mu 8.012
_exptl_absorpt_correction_T_max 0.885
_exptl_absorpt_correction_T_min 0.307
_exptl_absorpt_correction_type analytical
_exptl_absorpt_process_details
;
CrysAlisPro, Agilent Technologies,
Version 1.171.37.35 (release 13-08-2014 CrysAlis171 .NET)
(compiled Aug 13 2014,18:06:01)
Analytical numeric absorption correction using a multifaceted crystal
            model based on expressions derived by R.C. Clark & J.S. Reid.
(Clark, R. C. & Reid, J. S. (1995). Acta Cryst. A51, 887-897)
Empirical absorption correction using spherical harmonics,
 implemented in SCALE3 ABSPACK scaling algorithm.
;
_exptl_crystal_colour colourless
_exptl_crystal_density_diffrn 1.627
_exptl_crystal_description needle
_exptl_crystal_F_000 3496
_exptl_crystal_size_max 0.3581
_exptl_crystal_size_mid 0.0478
_exptl_crystal_size_min 0.0164
_refine_diff_density_max 1.527
_refine_diff_density_min -1.003
_refine_diff_density_rms 0.088
_refine_ls_extinction_method none
_refine_ls_goodness_of_fit_ref 0.990
_refine_ls_hydrogen_treatment constr
_refine_ls_matrix_type full
_refine_ls_number_parameters 966
_refine_ls_number_reflns 14104
_refine_ls_number_restraints 0
_refine_ls_restrained_S_all 0.990
_refine_ls_R_factor_all 0.1028
_refine_ls_R_factor_gt 0.0605
_refine_ls_shift/su_max 0.001
_refine_ls_shift/su_mean 0.000
_refine_ls_structure_factor_coef Fsqd
_refine_ls_weighting_details 'w=1/[\s^2^(Fo^2^)+(0.0689P)^2^] where P=(Fo^2^+2Fc^2^)/3'
_refine_ls_weighting_scheme calc
_refine_ls_wR_factor_gt 0.1418
_refine_ls_wR_factor_ref 0.1576
_reflns_Friedel_coverage 0.000
_reflns_number_gt 8676
_reflns_number_total 14104
_reflns_threshold_expression 'I > 2\s(I)'
_cod_data_source_file c7sc03710d2.cif
_cod_data_source_block compound4
_cod_depositor_comments 'Adding full bibliography for 1547877--1547880.cif.'
_cod_original_cell_volume 7170.8(3)
_cod_database_code 1547879
_shelx_space_group_comment
;
The symmetry employed for this shelxl refinement is uniquely defined
by the following loop, which should always be used as a source of
symmetry information in preference to the above space-group names.
They are only intended as comments.
;

loop_
_space_group_symop_operation_xyz
'x, y, z'
'-x+1/2, y+1/2, -z+1/2'
'-x, -y, -z'
'x-1/2, -y-1/2, z-1/2'

loop_
_atom_site_label
_atom_site_type_symbol
_atom_site_fract_x
_atom_site_fract_y
_atom_site_fract_z
_atom_site_U_iso_or_equiv
_atom_site_adp_type
_atom_site_occupancy
_atom_site_site_symmetry_order
_atom_site_calc_flag
_atom_site_refinement_flags_posn
_atom_site_refinement_flags_adp
_atom_site_refinement_flags_occupancy
_atom_site_disorder_assembly
_atom_site_disorder_group
Eu1 Eu 0.75849(3) 0.26124(2) 0.17038(2) 0.02686(9) Uani 1 1 d . . . . .
F1 F 0.9490(4) 0.4844(2) 0.0767(2) 0.0688(14) Uani 1 1 d . . . . .
F2 F 0.9123(4) 0.5827(2) 0.0094(2) 0.091(2) Uani 1 1 d . . . . .
F3 F 0.7770(5) 0.5661(3) -0.0661(2) 0.104(2) Uani 1 1 d . . . . .
F4 F 0.6788(5) 0.4506(3) -0.0737(2) 0.097(2) Uani 1 1 d . . . . .
F5 F 0.7121(4) 0.3526(2) -0.00516(19) 0.0677(13) Uani 1 1 d . . . . .
F6 F 1.1246(4) 0.2781(4) 0.0654(3) 0.128(3) Uani 1 1 d . . . . .
F7 F 1.1295(4) 0.2657(4) 0.1457(2) 0.107(2) Uani 1 1 d . . . . .
F8 F 1.0738(4) 0.1908(3) 0.1001(3) 0.104(2) Uani 1 1 d . . . . .
F9 F 0.5890(4) 0.2332(3) -0.03356(18) 0.0776(15) Uani 1 1 d . . . . .
F10 F 0.6505(5) 0.2368(4) -0.1306(2) 0.114(2) Uani 1 1 d . . . . .
F11 F 0.8319(5) 0.1949(4) -0.1549(2) 0.113(3) Uani 1 1 d . . . . .
F12 F 0.9540(4) 0.1521(3) -0.0791(2) 0.093(2) Uani 1 1 d . . . . .
F13 F 0.8944(4) 0.1488(2) 0.0194(2) 0.0691(14) Uani 1 1 d . . . . .
F14 F 0.4571(4) 0.0874(3) 0.0930(2) 0.0835(17) Uani 1 1 d . . . . .
F15 F 0.4129(3) 0.1828(3) 0.1166(3) 0.0869(19) Uani 1 1 d . . . . .
F16 F 0.4678(3) 0.1142(3) 0.17163(18) 0.0655(13) Uani 1 1 d . . . . .
F17 F 0.4140(3) 0.1665(3) 0.26684(18) 0.0696(14) Uani 1 1 d . . . . .
F18 F 0.3465(4) 0.1181(3) 0.3560(2) 0.093(2) Uani 1 1 d . . . . .
F19 F 0.4330(4) 0.1516(3) 0.44681(19) 0.0871(18) Uani 1 1 d . . . . .
F20 F 0.5921(4) 0.2307(3) 0.44752(15) 0.0650(13) Uani 1 1 d . . . . .
F21 F 0.6627(3) 0.2777(2) 0.35805(15) 0.0488(10) Uani 1 1 d . . . . .
F22A F 0.4153(9) 0.4105(6) 0.1903(5) 0.0890(16) Uani 0.491(6) 1 d . . P A 1
F23A F 0.4756(9) 0.3954(6) 0.1161(6) 0.0890(16) Uani 0.491(6) 1 d . . P A 1
F24A F 0.3702(10) 0.3252(6) 0.1478(6) 0.0890(16) Uani 0.491(6) 1 d . . P A 1
F22B F 0.4710(9) 0.4225(6) 0.1534(6) 0.0890(16) Uani 0.509(6) 1 d . . P A 2
F23B F 0.4314(9) 0.3347(6) 0.1100(5) 0.0890(16) Uani 0.509(6) 1 d . . P A 2
F24B F 0.3611(9) 0.3541(6) 0.1809(5) 0.0890(16) Uani 0.509(6) 1 d . . P A 2
O1 O 0.7828(3) 0.34251(19) 0.10390(17) 0.0378(11) Uani 1 1 d . . . . .
O2 O 0.9270(3) 0.2596(2) 0.14723(15) 0.0340(9) Uani 1 1 d . . . . .
O3 O 0.7681(3) 0.2112(2) 0.08554(17) 0.0374(10) Uani 1 1 d . . . . .
O4 O 0.6254(3) 0.1827(2) 0.15562(17) 0.0377(10) Uani 1 1 d . . . . .
O5 O 0.6650(3) 0.2460(2) 0.24921(15) 0.0344(10) Uani 1 1 d . . . . .
O6 O 0.6075(3) 0.3205(2) 0.15876(17) 0.0362(10) Uani 1 1 d . . . . .
N1 N 0.8241(4) 0.1506(2) 0.20488(19) 0.0322(11) Uani 1 1 d . . . . .
N2 N 0.9230(4) 0.0900(3) 0.2566(2) 0.0355(12) Uani 1 1 d . . . . .
N3 N 0.8662(4) 0.2661(3) 0.25541(19) 0.0323(11) Uani 1 1 d . . . . .
N4 N 0.7847(4) 0.3776(3) 0.2122(2) 0.0364(12) Uani 1 1 d . . . . .
N5 N 0.8736(4) 0.4452(2) 0.2633(2) 0.0363(12) Uani 1 1 d . . . . .
C1 C 0.6512(6) -0.0313(3) 0.0770(3) 0.0490(18) Uani 1 1 d . . . . .
H1 H 0.6199 0.0062 0.0916 0.059 Uiso 1 1 calc R U . . .
C2 C 0.6025(7) -0.0685(4) 0.0402(3) 0.062(2) Uani 1 1 d . . . . .
H2 H 0.5389 -0.0561 0.0294 0.075 Uiso 1 1 calc R U . . .
C3 C 0.6462(9) -0.1235(4) 0.0193(3) 0.074(3) Uani 1 1 d . . . . .
H3 H 0.6111 -0.1506 -0.0044 0.089 Uiso 1 1 calc R U . . .
C4 C 0.7393(7) -0.1392(4) 0.0324(3) 0.061(2) Uani 1 1 d . . . . .
H4 H 0.7705 -0.1755 0.0160 0.074 Uiso 1 1 calc R U . . .
C5 C 0.7895(6) -0.1022(3) 0.0698(3) 0.0491(18) Uani 1 1 d . . . . .
H5 H 0.8539 -0.1142 0.0794 0.059 Uiso 1 1 calc R U . . .
C6 C 0.7449(6) -0.0473(3) 0.0932(3) 0.0432(16) Uani 1 1 d . . . . .
C7 C 0.7942(5) -0.0117(3) 0.1365(3) 0.0382(15) Uani 1 1 d . . . . .
C8 C 0.8533(5) -0.0489(3) 0.1709(3) 0.0421(16) Uani 1 1 d . . . . .
H8 H 0.8597 -0.0952 0.1655 0.051 Uiso 1 1 calc R U . . .
C9 C 0.9018(5) -0.0200(3) 0.2118(3) 0.0414(16) Uani 1 1 d . . . . .
H9 H 0.9426 -0.0451 0.2342 0.050 Uiso 1 1 calc R U . . .
C10 C 0.8884(5) 0.0480(3) 0.2189(2) 0.0377(15) Uani 1 1 d . . . . .
C11 C 0.8287(5) 0.0853(3) 0.1865(2) 0.0301(13) Uani 1 1 d . . . . .
C12 C 0.7811(5) 0.0558(3) 0.1443(2) 0.0337(14) Uani 1 1 d . . . . .
H12 H 0.7411 0.0812 0.1217 0.040 Uiso 1 1 calc R U . . .
C13 C 0.8818(4) 0.1505(3) 0.2465(2) 0.0306(13) Uani 1 1 d . . . . .
C14 C 1.0058(5) 0.0736(4) 0.2905(3) 0.0443(16) Uani 1 1 d . . . . .
H14A H 0.9897 0.0336 0.3110 0.053 Uiso 1 1 calc R U . . .
H14B H 1.0170 0.1105 0.3150 0.053 Uiso 1 1 calc R U . . .
C15 C 1.0992(6) 0.0608(4) 0.2600(3) 0.0520(19) Uani 1 1 d . . . . .
H15A H 1.1517 0.0493 0.2849 0.062 Uiso 1 1 calc R U . . .
H15B H 1.0886 0.0219 0.2374 0.062 Uiso 1 1 calc R U . . .
C16 C 1.1333(6) 0.1174(4) 0.2272(3) 0.056(2) Uani 1 1 d . . . . .
H16 H 1.0799 0.1294 0.2024 0.068 Uiso 1 1 calc R U . . .
C17 C 1.1589(7) 0.1789(4) 0.2596(4) 0.076(3) Uani 1 1 d . . . . .
H17A H 1.0992 0.1986 0.2732 0.115 Uiso 1 1 calc R U . . .
H17B H 1.1924 0.2114 0.2378 0.115 Uiso 1 1 calc R U . . .
H17C H 1.2016 0.1661 0.2885 0.115 Uiso 1 1 calc R U . . .
C18 C 1.2226(7) 0.0960(5) 0.1958(4) 0.082(3) Uani 1 1 d . . . . .
H18A H 1.2736 0.0801 0.2194 0.123 Uiso 1 1 calc R U . . .
H18B H 1.2470 0.1338 0.1760 0.123 Uiso 1 1 calc R U . . .
H18C H 1.2041 0.0603 0.1719 0.123 Uiso 1 1 calc R U . . .
C19 C 0.8878(5) 0.2093(3) 0.2801(2) 0.0342(14) Uani 1 1 d . . . . .
C20 C 0.9057(5) 0.2064(3) 0.3330(2) 0.0376(15) Uani 1 1 d . . . . .
H20 H 0.9189 0.1653 0.3495 0.045 Uiso 1 1 calc R U . . .
C21 C 0.9041(5) 0.2649(4) 0.3613(3) 0.0427(15) Uani 1 1 d . . . . .
H21 H 0.9156 0.2642 0.3976 0.051 Uiso 1 1 calc R U . . .
C22 C 0.8856(5) 0.3240(3) 0.3363(2) 0.0390(15) Uani 1 1 d . . . . .
H22 H 0.8849 0.3645 0.3549 0.047 Uiso 1 1 calc R U . . .
C23 C 0.8679(5) 0.3230(3) 0.2829(2) 0.0353(14) Uani 1 1 d . . . . .
C24 C 0.8427(5) 0.3819(3) 0.2531(2) 0.0343(14) Uani 1 1 d . . . . .
C25 C 0.9593(5) 0.4664(4) 0.2932(3) 0.0481(18) Uani 1 1 d . . . . .
H25A H 0.9777 0.4312 0.3181 0.058 Uiso 1 1 calc R U . . .
H25B H 0.9432 0.5067 0.3131 0.058 Uiso 1 1 calc R U . . .
C26 C 1.0454(6) 0.4809(4) 0.2577(3) 0.057(2) Uani 1 1 d . . . . .
H26A H 1.0258 0.5156 0.2327 0.069 Uiso 1 1 calc R U . . .
H26B H 1.0994 0.4989 0.2791 0.069 Uiso 1 1 calc R U . . .
C27 C 1.0827(6) 0.4221(4) 0.2280(4) 0.061(2) Uani 1 1 d . . . . .
H27 H 1.0255 0.3990 0.2120 0.073 Uiso 1 1 calc R U . . .
C28 C 1.1501(8) 0.4437(5) 0.1842(4) 0.090(3) Uani 1 1 d . . . . .
H28A H 1.1130 0.4695 0.1587 0.135 Uiso 1 1 calc R U . . .
H28B H 1.1777 0.4045 0.1674 0.135 Uiso 1 1 calc R U . . .
H28C H 1.2027 0.4711 0.1985 0.135 Uiso 1 1 calc R U . . .
C29 C 1.1365(9) 0.3722(5) 0.2622(5) 0.103(4) Uani 1 1 d . . . . .
H29A H 1.1980 0.3916 0.2742 0.154 Uiso 1 1 calc R U . . .
H29B H 1.1498 0.3320 0.2423 0.154 Uiso 1 1 calc R U . . .
H29C H 1.0962 0.3612 0.2922 0.154 Uiso 1 1 calc R U . . .
C30 C 0.8298(5) 0.4851(3) 0.2258(3) 0.0345(14) Uani 1 1 d . . . . .
C31 C 0.8345(5) 0.5524(3) 0.2187(3) 0.0409(16) Uani 1 1 d . . . . .
H31 H 0.8706 0.5804 0.2413 0.049 Uiso 1 1 calc R U . . .
C32 C 0.7837(5) 0.5768(3) 0.1766(3) 0.0428(17) Uani 1 1 d . . . . .
H32 H 0.7858 0.6230 0.1698 0.051 Uiso 1 1 calc R U . . .
C33 C 0.7285(5) 0.5356(3) 0.1431(3) 0.0389(15) Uani 1 1 d . . . . .
C34 C 0.7226(5) 0.4685(3) 0.1527(2) 0.0360(14) Uani 1 1 d . . . . .
H34 H 0.6840 0.4405 0.1313 0.043 Uiso 1 1 calc R U . . .
C35 C 0.7744(5) 0.4432(3) 0.1944(2) 0.0339(14) Uani 1 1 d . . . . .
C36 C 0.6794(6) 0.5666(3) 0.0970(3) 0.0428(17) Uani 1 1 d . . . . .
C37 C 0.7218(6) 0.6221(4) 0.0727(3) 0.053(2) Uani 1 1 d . . . . .
H37 H 0.7823 0.6392 0.0848 0.064 Uiso 1 1 calc R U . . .
C38 C 0.6748(9) 0.6515(4) 0.0311(3) 0.071(3) Uani 1 1 d . . . . .
H38 H 0.7037 0.6887 0.0148 0.085 Uiso 1 1 calc R U . . .
C39 C 0.5882(9) 0.6284(5) 0.0129(3) 0.077(3) Uani 1 1 d . . . . .
H39 H 0.5568 0.6497 -0.0155 0.093 Uiso 1 1 calc R U . . .
C40 C 0.5460(7) 0.5736(4) 0.0360(3) 0.067(2) Uani 1 1 d . . . . .
H40 H 0.4855 0.5573 0.0234 0.081 Uiso 1 1 calc R U . . .
C41 C 0.5919(6) 0.5424(3) 0.0778(3) 0.0502(19) Uani 1 1 d . . . . .
H41 H 0.5632 0.5044 0.0931 0.060 Uiso 1 1 calc R U . . .
C42 C 0.8522(5) 0.3596(3) 0.0756(2) 0.0363(15) Uani 1 1 d . . . . .
C43 C 0.9454(5) 0.3326(4) 0.0754(3) 0.0469(18) Uani 1 1 d . . . . .
H43 H 0.9911 0.3477 0.0506 0.056 Uiso 1 1 calc R U . . .
C44 C 0.9728(5) 0.2841(3) 0.1105(3) 0.0378(15) Uani 1 1 d . . . . .
C45 C 1.0762(5) 0.2551(4) 0.1049(3) 0.054(2) Uani 1 1 d . . . . .
C46 C 0.8309(5) 0.4151(3) 0.0381(3) 0.0385(16) Uani 1 1 d . . . . .
C47 C 0.8814(6) 0.4744(3) 0.0397(3) 0.051(2) Uani 1 1 d . . . . .
C48 C 0.8642(7) 0.5252(3) 0.0055(4) 0.062(3) Uani 1 1 d . . . . .
C49 C 0.7958(8) 0.5170(4) -0.0321(3) 0.068(3) Uani 1 1 d . . . . .
C50 C 0.7448(7) 0.4593(4) -0.0359(3) 0.058(2) Uani 1 1 d . . . . .
C51 C 0.7619(6) 0.4086(4) -0.0003(3) 0.0491(19) Uani 1 1 d . . . . .
C52 C 0.7076(5) 0.1901(3) 0.0535(2) 0.0354(14) Uani 1 1 d . . . . .
C53 C 0.6146(5) 0.1660(3) 0.0651(3) 0.0386(15) Uani 1 1 d . . . . .
H53 H 0.5736 0.1503 0.0380 0.046 Uiso 1 1 calc R U . . .
C54 C 0.5823(5) 0.1650(3) 0.1156(3) 0.0358(14) Uani 1 1 d . . . . .
C55 C 0.4787(5) 0.1379(4) 0.1241(3) 0.0431(16) Uani 1 1 d . . . . .
C56 C 0.7387(6) 0.1900(3) -0.0035(2) 0.0421(16) Uani 1 1 d . . . . .
C57 C 0.8326(6) 0.1710(4) -0.0163(3) 0.0525(19) Uani 1 1 d . . . . .
C58 C 0.8631(7) 0.1721(4) -0.0676(3) 0.062(2) Uani 1 1 d . . . . .
C59 C 0.8021(8) 0.1929(5) -0.1051(3) 0.076(3) Uani 1 1 d . . . . .
C60 C 0.7105(8) 0.2141(5) -0.0936(3) 0.076(3) Uani 1 1 d . . . . .
C61 C 0.6791(6) 0.2118(4) -0.0427(3) 0.056(2) Uani 1 1 d . . . . .
C62 C 0.5768(4) 0.2556(3) 0.2596(2) 0.0336(13) Uani 1 1 d . . . . .
C63 C 0.5091(5) 0.2912(4) 0.2311(3) 0.0417(16) Uani 1 1 d . . . . .
H63 H 0.4451 0.2952 0.2444 0.050 Uiso 1 1 calc R U . . .
C64 C 0.5295(5) 0.3214(3) 0.1841(2) 0.0354(14) Uani 1 1 d . . . . .
C65 C 0.4487(6) 0.3605(4) 0.1585(3) 0.0481(18) Uani 1 1 d . . . . .
C66 C 0.5405(4) 0.2244(3) 0.3095(2) 0.0336(14) Uani 1 1 d . . . . .
C67 C 0.4610(5) 0.1826(4) 0.3102(3) 0.0455(17) Uani 1 1 d . . . . .
C68 C 0.4249(6) 0.1571(4) 0.3566(3) 0.060(2) Uani 1 1 d . . . . .
C69 C 0.4688(6) 0.1737(4) 0.4020(3) 0.058(2) Uani 1 1 d . . . . .
C70 C 0.5492(5) 0.2142(4) 0.4028(3) 0.0438(16) Uani 1 1 d . . . . .
C71 C 0.5850(4) 0.2381(3) 0.3562(2) 0.0362(13) Uani 1 1 d . . . . .

loop_
_atom_site_aniso_label
_atom_site_aniso_U_11
_atom_site_aniso_U_22
_atom_site_aniso_U_33
_atom_site_aniso_U_23
_atom_site_aniso_U_13
_atom_site_aniso_U_12
Eu1 0.03231(16) 0.02429(16) 0.02410(15) 0.00087(16) 0.00960(11) -0.00329(17)
F1 0.080(3) 0.048(3) 0.079(4) 0.001(2) 0.024(3) -0.017(2)
F2 0.118(5) 0.036(3) 0.121(5) 0.024(3) 0.071(4) 0.000(3)
F3 0.145(6) 0.089(4) 0.079(4) 0.050(3) 0.056(4) 0.047(4)
F4 0.094(4) 0.135(6) 0.062(4) 0.019(4) -0.003(3) 0.033(4)
F5 0.079(4) 0.061(3) 0.063(3) -0.002(2) -0.005(3) -0.003(3)
F6 0.074(4) 0.196(7) 0.113(5) 0.095(5) 0.067(4) 0.062(4)
F7 0.050(3) 0.180(7) 0.089(4) -0.017(5) -0.008(3) 0.022(4)
F8 0.072(4) 0.074(4) 0.168(7) -0.010(4) 0.035(4) 0.025(3)
F9 0.066(3) 0.121(4) 0.045(3) 0.019(3) -0.006(2) 0.003(3)
F10 0.118(5) 0.185(7) 0.038(3) 0.028(4) -0.011(3) -0.037(5)
F11 0.144(6) 0.153(6) 0.043(3) -0.020(3) 0.045(3) -0.061(5)
F12 0.092(4) 0.093(4) 0.094(4) -0.022(3) 0.059(4) -0.013(3)
F13 0.063(3) 0.074(3) 0.071(3) 0.000(3) 0.018(3) 0.014(3)
F14 0.067(3) 0.097(4) 0.086(4) -0.032(3) 0.015(3) -0.039(3)
F15 0.042(3) 0.073(3) 0.146(6) 0.036(4) 0.008(3) 0.008(3)
F16 0.056(3) 0.087(3) 0.053(3) 0.021(3) 0.006(2) -0.024(3)
F17 0.058(3) 0.103(4) 0.048(3) 0.002(3) 0.005(2) -0.036(3)
F18 0.070(3) 0.125(5) 0.085(4) 0.032(4) 0.017(3) -0.052(3)
F19 0.078(4) 0.134(5) 0.050(3) 0.040(3) 0.025(3) -0.019(3)
F20 0.075(3) 0.090(3) 0.029(2) 0.005(2) 0.0037(19) 0.002(3)
F21 0.056(2) 0.054(3) 0.036(2) -0.0008(17) 0.0038(18) -0.015(2)
F22A 0.076(3) 0.083(4) 0.107(5) 0.016(3) -0.022(3) 0.028(3)
F23A 0.076(3) 0.083(4) 0.107(5) 0.016(3) -0.022(3) 0.028(3)
F24A 0.076(3) 0.083(4) 0.107(5) 0.016(3) -0.022(3) 0.028(3)
F22B 0.076(3) 0.083(4) 0.107(5) 0.016(3) -0.022(3) 0.028(3)
F23B 0.076(3) 0.083(4) 0.107(5) 0.016(3) -0.022(3) 0.028(3)
F24B 0.076(3) 0.083(4) 0.107(5) 0.016(3) -0.022(3) 0.028(3)
O1 0.053(3) 0.023(2) 0.037(2) 0.0027(18) 0.026(2) -0.003(2)
O2 0.034(2) 0.039(2) 0.029(2) 0.0044(19) 0.0117(16) -0.007(2)
O3 0.039(2) 0.040(2) 0.033(2) -0.0036(19) 0.0096(19) -0.006(2)
O4 0.040(2) 0.037(3) 0.036(2) -0.0064(19) 0.0062(19) -0.011(2)
O5 0.030(2) 0.047(3) 0.0265(19) 0.0036(18) 0.0110(15) -0.0044(19)
O6 0.033(2) 0.039(3) 0.036(2) 0.0056(19) 0.0060(18) -0.0012(19)
N1 0.033(3) 0.030(3) 0.033(3) 0.001(2) 0.008(2) -0.005(2)
N2 0.039(3) 0.035(3) 0.032(3) 0.002(2) 0.008(2) -0.003(2)
N3 0.037(3) 0.029(3) 0.032(2) 0.002(2) 0.014(2) -0.006(2)
N4 0.038(3) 0.038(3) 0.033(3) -0.005(2) 0.009(2) -0.008(2)
N5 0.045(3) 0.028(3) 0.035(3) -0.007(2) 0.006(2) -0.006(2)
C1 0.069(5) 0.034(4) 0.044(4) -0.005(3) 0.001(4) -0.004(4)
C2 0.082(6) 0.051(5) 0.054(5) 0.001(4) -0.018(4) 0.003(4)
C3 0.122(9) 0.046(5) 0.053(5) -0.010(4) -0.021(5) -0.006(5)
C4 0.095(7) 0.042(5) 0.047(5) -0.010(4) -0.004(4) 0.008(4)
C5 0.072(5) 0.030(4) 0.045(4) -0.004(3) 0.006(4) 0.005(3)
C6 0.064(5) 0.031(4) 0.035(4) -0.002(3) 0.006(3) 0.001(3)
C7 0.046(4) 0.034(4) 0.035(3) 0.004(3) 0.008(3) 0.000(3)
C8 0.050(4) 0.025(3) 0.051(4) 0.000(3) 0.003(3) 0.004(3)
C9 0.048(4) 0.035(4) 0.041(4) 0.000(3) 0.004(3) 0.001(3)
C10 0.036(3) 0.045(4) 0.032(3) 0.002(3) 0.008(3) -0.003(3)
C11 0.040(3) 0.016(3) 0.034(3) 0.000(2) 0.011(3) -0.003(2)
C12 0.044(4) 0.021(3) 0.036(3) 0.004(2) 0.007(3) -0.001(3)
C13 0.033(3) 0.023(3) 0.035(3) 0.002(2) 0.012(3) 0.002(2)
C14 0.043(4) 0.050(4) 0.040(4) 0.005(3) 0.003(3) 0.008(3)
C15 0.044(4) 0.052(5) 0.060(5) 0.005(4) 0.003(4) 0.003(4)
C16 0.042(4) 0.069(5) 0.059(5) 0.004(4) 0.011(4) 0.010(4)
C17 0.059(6) 0.061(6) 0.110(8) -0.006(6) 0.008(5) -0.006(5)
C18 0.057(6) 0.098(8) 0.092(8) 0.000(6) 0.029(5) 0.003(5)
C19 0.034(3) 0.033(3) 0.036(3) 0.000(3) 0.009(3) -0.007(3)
C20 0.043(4) 0.037(4) 0.032(3) 0.005(3) 0.002(3) -0.003(3)
C21 0.047(4) 0.048(4) 0.033(3) -0.003(3) 0.006(3) -0.006(3)
C22 0.052(4) 0.030(4) 0.035(3) -0.011(3) 0.009(3) -0.007(3)
C23 0.036(3) 0.039(4) 0.031(3) 0.001(3) 0.009(3) -0.003(3)
C24 0.037(3) 0.032(3) 0.034(3) -0.002(3) 0.010(3) 0.000(3)
C25 0.051(4) 0.056(5) 0.037(4) -0.004(3) 0.006(3) -0.007(4)
C26 0.046(4) 0.058(5) 0.068(5) -0.005(4) 0.008(4) -0.007(4)
C27 0.056(5) 0.056(5) 0.072(6) -0.007(4) 0.023(4) -0.003(4)
C28 0.078(7) 0.098(8) 0.094(8) -0.001(6) 0.041(6) 0.003(6)
C29 0.114(10) 0.068(7) 0.126(11) 0.013(7) 0.028(8) 0.035(7)
C30 0.040(3) 0.021(3) 0.042(4) -0.006(3) 0.011(3) 0.000(3)
C31 0.046(4) 0.030(3) 0.046(4) -0.008(3) 0.011(3) -0.001(3)
C32 0.052(4) 0.026(3) 0.050(4) -0.002(3) 0.019(3) -0.001(3)
C33 0.046(4) 0.030(3) 0.041(4) -0.003(3) 0.017(3) 0.003(3)
C34 0.043(4) 0.031(3) 0.034(3) -0.004(3) 0.012(3) -0.003(3)
C35 0.043(4) 0.024(3) 0.034(3) -0.001(3) 0.014(3) -0.003(3)
C36 0.062(5) 0.024(3) 0.042(4) 0.007(3) 0.018(3) 0.009(3)
C37 0.075(6) 0.042(4) 0.043(4) 0.004(3) 0.020(4) 0.002(4)
C38 0.117(9) 0.048(5) 0.049(5) 0.009(4) 0.026(5) 0.010(5)
C39 0.120(9) 0.070(6) 0.043(5) 0.007(4) 0.006(5) 0.020(6)
C40 0.081(7) 0.065(6) 0.056(5) 0.004(4) -0.003(5) 0.007(5)
C41 0.077(6) 0.030(4) 0.044(4) -0.001(3) 0.009(4) 0.006(4)
C42 0.055(4) 0.024(3) 0.029(3) -0.001(2) 0.014(3) 0.001(3)
C43 0.045(4) 0.053(4) 0.043(4) 0.008(3) 0.021(3) -0.001(3)
C44 0.037(3) 0.041(4) 0.035(3) -0.001(3) 0.011(3) -0.004(3)
C45 0.039(4) 0.076(6) 0.049(4) 0.016(4) 0.017(3) 0.001(4)
C46 0.058(4) 0.019(3) 0.039(4) 0.004(3) 0.030(3) 0.001(3)
C47 0.067(5) 0.032(4) 0.054(5) -0.001(3) 0.032(4) 0.010(4)
C48 0.094(7) 0.021(4) 0.071(6) 0.011(4) 0.052(5) 0.009(4)
C49 0.109(8) 0.039(5) 0.056(5) 0.025(4) 0.047(5) 0.028(5)
C50 0.071(6) 0.056(5) 0.048(5) 0.009(4) 0.017(4) 0.024(4)
C51 0.064(5) 0.039(4) 0.045(4) 0.004(3) 0.018(4) 0.008(4)
C52 0.042(4) 0.036(4) 0.028(3) -0.003(3) 0.005(3) -0.007(3)
C53 0.042(4) 0.040(4) 0.034(3) 0.001(3) -0.003(3) -0.012(3)
C54 0.037(3) 0.029(3) 0.041(4) 0.008(3) 0.002(3) -0.004(3)
C55 0.035(4) 0.051(4) 0.043(4) 0.004(3) 0.002(3) -0.004(3)
C56 0.060(4) 0.038(4) 0.029(3) -0.006(3) 0.008(3) -0.008(3)
C57 0.058(5) 0.055(5) 0.044(4) -0.009(4) 0.014(4) -0.006(4)
C58 0.070(6) 0.056(5) 0.059(5) -0.014(4) 0.029(5) -0.011(4)
C59 0.097(8) 0.091(7) 0.041(5) -0.016(5) 0.029(5) -0.038(6)
C60 0.087(7) 0.109(8) 0.031(4) 0.005(4) 0.001(4) -0.028(6)
C61 0.059(5) 0.075(6) 0.034(4) -0.003(4) -0.001(3) -0.011(4)
C62 0.032(3) 0.037(4) 0.031(3) -0.001(3) 0.007(2) -0.004(3)
C63 0.033(3) 0.053(4) 0.039(4) 0.008(3) 0.008(3) 0.001(3)
C64 0.036(3) 0.035(3) 0.036(3) 0.003(3) 0.005(3) 0.001(3)
C65 0.042(4) 0.054(5) 0.049(4) 0.010(4) 0.006(3) 0.006(3)
C66 0.032(3) 0.033(4) 0.036(3) 0.003(3) 0.013(2) -0.001(3)
C67 0.042(4) 0.054(4) 0.041(4) 0.006(3) 0.009(3) -0.015(3)
C68 0.049(5) 0.075(6) 0.057(5) 0.021(4) 0.010(4) -0.026(4)
C69 0.062(5) 0.067(5) 0.044(4) 0.017(4) 0.020(4) -0.006(4)
C70 0.053(4) 0.048(4) 0.031(3) 0.010(3) 0.009(3) -0.002(3)
C71 0.038(3) 0.037(3) 0.034(3) 0.002(3) 0.008(2) -0.003(3)

loop_
_atom_type_symbol
_atom_type_description
_atom_type_scat_dispersion_real
_atom_type_scat_dispersion_imag
_atom_type_scat_source
C C 0.0181 0.0091 'International Tables Vol C Tables 4.2.6.8 and 6.1.1.4'
H H 0.0000 0.0000 'International Tables Vol C Tables 4.2.6.8 and 6.1.1.4'
Eu Eu -8.9294 11.1857 'International Tables Vol C Tables 4.2.6.8 and 6.1.1.4'
F F 0.0727 0.0534 'International Tables Vol C Tables 4.2.6.8 and 6.1.1.4'
N N 0.0311 0.0180 'International Tables Vol C Tables 4.2.6.8 and 6.1.1.4'
O O 0.0492 0.0322 'International Tables Vol C Tables 4.2.6.8 and 6.1.1.4'
Cl Cl 0.3639 0.7018 'International Tables Vol C Tables 4.2.6.8 and 6.1.1.4'

loop_
_geom_angle_atom_site_label_1
_geom_angle_atom_site_label_2
_geom_angle_atom_site_label_3
_geom_angle
O2 Eu1 O1 72.00(15)
O2 Eu1 O6 143.89(14)
O1 Eu1 O6 72.30(15)
O2 Eu1 O3 73.07(14)
O1 Eu1 O3 68.19(15)
O6 Eu1 O3 98.45(15)
O2 Eu1 O5 136.35(14)
O1 Eu1 O5 139.63(14)
O6 Eu1 O5 73.04(14)
O3 Eu1 O5 137.53(14)
O2 Eu1 O4 132.43(15)
O1 Eu1 O4 116.03(16)
O6 Eu1 O4 70.15(16)
O3 Eu1 O4 68.53(14)
O5 Eu1 O4 69.52(14)
O2 Eu1 N1 74.76(15)
O1 Eu1 N1 142.48(14)
O6 Eu1 N1 140.77(15)
O3 Eu1 N1 85.96(16)
O5 Eu1 N1 77.62(14)
O4 Eu1 N1 75.56(16)
O2 Eu1 N4 89.11(15)
O1 Eu1 N4 70.17(15)
O6 Eu1 N4 73.81(16)
O3 Eu1 N4 137.97(15)
O5 Eu1 N4 80.82(15)
O4 Eu1 N4 138.43(15)
N1 Eu1 N4 126.38(17)
O2 Eu1 N3 70.77(14)
O1 Eu1 N3 119.28(16)
O6 Eu1 N3 124.19(15)
O3 Eu1 N3 137.30(15)
O5 Eu1 N3 66.79(14)
O4 Eu1 N3 124.57(15)
N1 Eu1 N3 63.28(16)
N4 Eu1 N3 63.12(17)
C42 O1 Eu1 135.7(4)
C44 O2 Eu1 132.9(4)
C52 O3 Eu1 134.9(4)
C54 O4 Eu1 132.0(4)
C62 O5 Eu1 132.3(4)
C64 O6 Eu1 132.6(4)
C13 N1 C11 104.1(5)
C13 N1 Eu1 119.1(4)
C11 N1 Eu1 135.9(4)
C13 N2 C10 106.0(6)
C13 N2 C14 129.2(6)
C10 N2 C14 123.1(6)
C19 N3 C23 118.2(5)
C19 N3 Eu1 118.9(4)
C23 N3 Eu1 118.4(4)
C24 N4 C35 105.0(5)
C24 N4 Eu1 118.0(4)
C35 N4 Eu1 134.3(4)
C24 N5 C30 105.9(5)
C24 N5 C25 128.2(6)
C30 N5 C25 122.6(5)
C2 C1 C6 121.7(7)
C2 C1 H1 119.2
C6 C1 H1 119.2
C3 C2 C1 119.9(9)
C3 C2 H2 120.0
C1 C2 H2 120.0
C4 C3 C2 120.3(8)
C4 C3 H3 119.9
C2 C3 H3 119.9
C3 C4 C5 120.4(8)
C3 C4 H4 119.8
C5 C4 H4 119.8
C4 C5 C6 120.3(8)
C4 C5 H5 119.9
C6 C5 H5 119.9
C1 C6 C5 117.4(7)
C1 C6 C7 122.0(6)
C5 C6 C7 120.4(7)
C12 C7 C8 120.2(6)
C12 C7 C6 121.6(6)
C8 C7 C6 118.2(6)
C9 C8 C7 122.1(6)
C9 C8 H8 119.0
C7 C8 H8 119.0
C8 C9 C10 116.9(7)
C8 C9 H9 121.5
C10 C9 H9 121.5
N2 C10 C11 107.0(6)
N2 C10 C9 130.8(6)
C11 C10 C9 122.1(6)
C10 C11 C12 120.6(5)
C10 C11 N1 109.5(6)
C12 C11 N1 129.8(6)
C7 C12 C11 118.0(6)
C7 C12 H12 121.0
C11 C12 H12 121.0
N1 C13 N2 113.4(6)
N1 C13 C19 120.4(6)
N2 C13 C19 125.9(6)
N2 C14 C15 112.3(6)
N2 C14 H14A 109.1
C15 C14 H14A 109.1
N2 C14 H14B 109.1
C15 C14 H14B 109.1
H14A C14 H14B 107.9
C16 C15 C14 115.4(6)
C16 C15 H15A 108.4
C14 C15 H15A 108.4
C16 C15 H15B 108.4
C14 C15 H15B 108.4
H15A C15 H15B 107.5
C15 C16 C18 109.8(7)
C15 C16 C17 112.2(7)
C18 C16 C17 109.5(8)
C15 C16 H16 108.4
C18 C16 H16 108.4
C17 C16 H16 108.4
C16 C17 H17A 109.5
C16 C17 H17B 109.5
H17A C17 H17B 109.5
C16 C17 H17C 109.5
H17A C17 H17C 109.5
H17B C17 H17C 109.5
C16 C18 H18A 109.5
C16 C18 H18B 109.5
H18A C18 H18B 109.5
C16 C18 H18C 109.5
H18A C18 H18C 109.5
H18B C18 H18C 109.5
N3 C19 C20 122.7(6)
N3 C19 C13 113.4(6)
C20 C19 C13 123.7(6)
C19 C20 C21 118.6(6)
C19 C20 H20 120.7
C21 C20 H20 120.7
C22 C21 C20 119.5(6)
C22 C21 H21 120.3
C20 C21 H21 120.3
C21 C22 C23 118.7(6)
C21 C22 H22 120.7
C23 C22 H22 120.7
N3 C23 C22 122.2(6)
N3 C23 C24 114.4(6)
C22 C23 C24 123.2(6)
N4 C24 N5 113.4(6)
N4 C24 C23 120.6(6)
N5 C24 C23 125.9(6)
N5 C25 C26 111.3(6)
N5 C25 H25A 109.4
C26 C25 H25A 109.4
N5 C25 H25B 109.4
C26 C25 H25B 109.4
H25A C25 H25B 108.0
C27 C26 C25 115.0(7)
C27 C26 H26A 108.5
C25 C26 H26A 108.5
C27 C26 H26B 108.5
C25 C26 H26B 108.5
H26A C26 H26B 107.5
C26 C27 C29 112.8(8)
C26 C27 C28 111.2(7)
C29 C27 C28 108.8(8)
C26 C27 H27 107.9
C29 C27 H27 107.9
C28 C27 H27 107.9
C27 C28 H28A 109.5
C27 C28 H28B 109.5
H28A C28 H28B 109.5
C27 C28 H28C 109.5
H28A C28 H28C 109.5
H28B C28 H28C 109.5
C27 C29 H29A 109.5
C27 C29 H29B 109.5
H29A C29 H29B 109.5
C27 C29 H29C 109.5
H29A C29 H29C 109.5
H29B C29 H29C 109.5
C31 C30 N5 130.1(6)
C31 C30 C35 123.3(7)
N5 C30 C35 106.6(5)
C30 C31 C32 115.7(7)
C30 C31 H31 122.1
C32 C31 H31 122.1
C31 C32 C33 122.6(6)
C31 C32 H32 118.7
C33 C32 H32 118.7
C34 C33 C32 119.9(7)
C34 C33 C36 121.8(6)
C32 C33 C36 118.3(6)
C33 C34 C35 118.2(6)
C33 C34 H34 120.9
C35 C34 H34 120.9
C34 C35 C30 120.2(6)
C34 C35 N4 130.6(6)
C30 C35 N4 109.2(6)
C41 C36 C37 118.7(7)
C41 C36 C33 121.3(6)
C37 C36 C33 119.9(7)
C38 C37 C36 119.5(9)
C38 C37 H37 120.2
C36 C37 H37 120.3
C39 C38 C37 121.7(9)
C39 C38 H38 119.1
C37 C38 H38 119.1
C38 C39 C40 119.5(9)
C38 C39 H39 120.3
C40 C39 H39 120.3
C39 C40 C41 120.3(9)
C39 C40 H40 119.8
C41 C40 H40 119.8
C36 C41 C40 120.2(7)
C36 C41 H41 119.9
C40 C41 H41 119.9
O1 C42 C43 126.7(6)
O1 C42 C46 115.7(6)
C43 C42 C46 117.6(6)
C44 C43 C42 121.4(6)
C44 C43 H43 119.3
C42 C43 H43 119.3
O2 C44 C43 130.0(6)
O2 C44 C45 113.1(6)
C43 C44 C45 116.9(6)
F7 C45 F8 104.7(8)
F7 C45 F6 106.6(7)
F8 C45 F6 107.1(8)
F7 C45 C44 112.1(7)
F8 C45 C44 111.4(6)
F6 C45 C44 114.4(7)
C51 C46 C47 116.6(7)
C51 C46 C42 121.5(6)
C47 C46 C42 121.9(7)
F1 C47 C48 117.4(8)
F1 C47 C46 119.7(7)
C48 C47 C46 122.8(9)
F2 C48 C49 119.9(8)
F2 C48 C47 121.1(10)
C49 C48 C47 119.0(8)
F3 C49 C48 120.4(9)
F3 C49 C50 119.0(10)
C48 C49 C50 120.6(7)
F4 C50 C49 120.7(8)
F4 C50 C51 119.5(9)
C49 C50 C51 119.8(9)
F5 C51 C46 120.1(7)
F5 C51 C50 118.6(8)
C46 C51 C50 121.2(8)
O3 C52 C53 125.6(6)
O3 C52 C56 116.7(6)
C53 C52 C56 117.6(6)
C54 C53 C52 120.4(6)
C54 C53 H53 119.8
C52 C53 H53 119.8
O4 C54 C53 128.9(6)
O4 C54 C55 114.9(6)
C53 C54 C55 116.3(6)
F15 C55 F16 107.9(6)
F15 C55 F14 107.1(7)
F16 C55 F14 104.9(6)
F15 C55 C54 112.0(6)
F16 C55 C54 111.7(6)
F14 C55 C54 112.9(6)
C61 C56 C57 117.6(7)
C61 C56 C52 122.7(7)
C57 C56 C52 119.6(7)
F13 C57 C56 121.3(7)
F13 C57 C58 118.0(8)
C56 C57 C58 120.6(8)
C59 C58 F12 120.7(8)
C59 C58 C57 120.0(9)
F12 C58 C57 119.3(9)
C58 C59 F11 120.1(10)
C58 C59 C60 120.9(8)
F11 C59 C60 119.0(10)
F10 C60 C59 121.0(8)
F10 C60 C61 119.6(10)
C59 C60 C61 119.4(9)
F9 C61 C56 121.5(7)
F9 C61 C60 116.9(8)
C56 C61 C60 121.6(9)
O5 C62 C63 127.7(5)
O5 C62 C66 116.0(5)
C63 C62 C66 116.3(5)
C62 C63 C64 123.6(6)
C62 C63 H63 118.2
C64 C63 H63 118.2
O6 C64 C63 128.7(6)
O6 C64 C65 114.0(6)
C63 C64 C65 117.3(6)
F22B C65 F24B 110.4(10)
F24A C65 F23A 109.8(10)
F22B C65 F23B 108.2(10)
F24B C65 F23B 101.9(10)
F24A C65 F22A 104.2(10)
F23A C65 F22A 101.1(9)
F22B C65 C64 112.1(8)
F24A C65 C64 114.0(8)
F24B C65 C64 114.8(7)
F23A C65 C64 114.9(7)
F23B C65 C64 108.8(7)
F22A C65 C64 111.6(8)
C71 C66 C67 117.3(6)
C71 C66 C62 120.7(5)
C67 C66 C62 122.0(6)
F17 C67 C66 121.2(6)
F17 C67 C68 117.3(6)
C66 C67 C68 121.5(7)
F18 C68 C69 120.6(7)
F18 C68 C67 120.0(8)
C69 C68 C67 119.4(7)
F19 C69 C68 120.1(8)
F19 C69 C70 119.1(8)
C68 C69 C70 120.8(7)
F20 C70 C69 120.8(6)
F20 C70 C71 120.2(6)
C69 C70 C71 119.0(7)
F21 C71 C66 120.3(5)
F21 C71 C70 117.8(6)
C66 C71 C70 121.9(6)

loop_
_geom_bond_atom_site_label_1
_geom_bond_atom_site_label_2
_geom_bond_distance
Eu1 O2 2.397(4)
Eu1 O1 2.400(4)
Eu1 O6 2.413(4)
Eu1 O3 2.417(4)
Eu1 O5 2.435(4)
Eu1 O4 2.449(4)
Eu1 N1 2.567(5)
Eu1 N4 2.611(5)
Eu1 N3 2.642(5)
F1 C47 1.343(10)
F2 C48 1.340(9)
F3 C49 1.348(9)
F4 C50 1.340(10)
F5 C51 1.327(9)
F6 C45 1.307(8)
F7 C45 1.299(10)
F8 C45 1.304(10)
F9 C61 1.336(10)
F10 C60 1.339(11)
F11 C59 1.353(9)
F12 C58 1.349(10)
F13 C57 1.328(10)
F14 C55 1.332(9)
F15 C55 1.295(8)
F16 C55 1.327(8)
F17 C67 1.330(8)
F18 C68 1.336(9)
F19 C69 1.338(8)
F20 C70 1.337(8)
F21 C71 1.333(7)
F22A C65 1.384(15)
F23A C65 1.355(15)
F24A C65 1.321(15)
F22B C65 1.296(14)
F23B C65 1.376(15)
F24B C65 1.347(15)
O1 C42 1.254(7)
O2 C44 1.245(7)
O3 C52 1.245(8)
O4 C54 1.240(8)
O5 C62 1.260(7)
O6 C64 1.260(7)
N1 C13 1.332(8)
N1 C11 1.402(7)
N2 C13 1.370(8)
N2 C10 1.372(8)
N2 C14 1.470(9)
N3 C19 1.345(8)
N3 C23 1.350(8)
N4 C24 1.322(8)
N4 C35 1.407(8)
N5 C24 1.372(8)
N5 C30 1.393(8)
N5 C25 1.468(9)
C1 C2 1.380(11)
C1 C6 1.390(11)
C1 H1 0.9500
C2 C3 1.375(12)
C2 H2 0.9500
C3 C4 1.360(13)
C3 H3 0.9500
C4 C5 1.399(11)
C4 H4 0.9500
C5 C6 1.405(9)
C5 H5 0.9500
C6 C7 1.488(10)
C7 C12 1.390(9)
C7 C8 1.414(9)
C8 C9 1.376(10)
C8 H8 0.9500
C9 C10 1.398(9)
C9 H9 0.9500
C10 C11 1.389(9)
C11 C12 1.400(9)
C12 H12 0.9500
C13 C19 1.473(8)
C14 C15 1.533(10)
C14 H14A 0.9900
C14 H14B 0.9900
C15 C16 1.499(10)
C15 H15A 0.9900
C15 H15B 0.9900
C16 C18 1.538(11)
C16 C17 1.539(12)
C16 H16 1.0000
C17 H17A 0.9800
C17 H17B 0.9800
C17 H17C 0.9800
C18 H18A 0.9800
C18 H18B 0.9800
C18 H18C 0.9800
C19 C20 1.387(9)
C20 C21 1.390(9)
C20 H20 0.9500
C21 C22 1.380(9)
C21 H21 0.9500
C22 C23 1.399(9)
C22 H22 0.9500
C23 C24 1.456(9)
C25 C26 1.529(10)
C25 H25A 0.9900
C25 H25B 0.9900
C26 C27 1.506(10)
C26 H26A 0.9900
C26 H26B 0.9900
C27 C29 1.528(13)
C27 C28 1.530(11)
C27 H27 1.0000
C28 H28A 0.9800
C28 H28B 0.9800
C28 H28C 0.9800
C29 H29A 0.9800
C29 H29B 0.9800
C29 H29C 0.9800
C30 C31 1.373(9)
C30 C35 1.394(9)
C31 C32 1.379(10)
C31 H31 0.9500
C32 C33 1.417(10)
C32 H32 0.9500
C33 C34 1.378(9)
C33 C36 1.502(10)
C34 C35 1.386(9)
C34 H34 0.9500
C36 C41 1.386(11)
C36 C37 1.414(9)
C37 C38 1.384(12)
C37 H37 0.9500
C38 C39 1.360(14)
C38 H38 0.9500
C39 C40 1.387(13)
C39 H39 0.9500
C40 C41 1.398(11)
C40 H40 0.9500
C41 H41 0.9500
C42 C43 1.393(9)
C42 C46 1.508(9)
C43 C44 1.386(10)
C43 H43 0.9500
C44 C45 1.545(9)
C46 C51 1.374(11)
C46 C47 1.386(10)
C47 C48 1.372(11)
C48 C49 1.358(14)
C49 C50 1.363(13)
C50 C51 1.395(10)
C52 C53 1.402(9)
C52 C56 1.534(8)
C53 C54 1.383(9)
C53 H53 0.9500
C54 C55 1.543(9)
C56 C61 1.372(11)
C56 C57 1.389(10)
C57 C58 1.394(10)
C58 C59 1.345(14)
C59 C60 1.364(15)
C60 C61 1.386(11)
C62 C63 1.383(9)
C62 C66 1.522(8)
C63 C64 1.389(9)
C63 H63 0.9500
C64 C65 1.512(10)
C66 C71 1.377(9)
C66 C67 1.381(9)
C67 C68 1.397(10)
C68 C69 1.358(12)
C69 C70 1.375(11)
C70 C71 1.391(8)
